data_4089036
loop_
_publ_author_name
'Uhl, Werner'
'Willeke, Matthias'
'Hengesbach, Frank'
'Hepp, Alexander'
'Layh, Marcus'

_publ_section_title
;
 Aluminum and Gallium Hydrazides as Active Lewis Pairs: Cooperative C--H
 Bond Activation with H--C\\tb C--Ph and Pentafluorobenzene
;
_journal_issue 21
_journal_name_full Organometallics
_journal_page_first 3701
_journal_paper_doi 10.1021/acs.organomet.6b00658
_journal_volume 35
_journal_year 2016
_chemical_formula_sum 'C28 H27 F10 Ga N2'
_chemical_formula_weight 651.23
_space_group_crystal_system triclinic
_space_group_IT_number 2
_space_group_name_Hall '-P 1'
_space_group_name_H-M_alt 'P -1'
_atom_sites_solution_hydrogens geom
_audit_creation_method SHELXL-2014/7
_cell_angle_alpha 82.4720(13)
_cell_angle_beta 72.5308(12)
_cell_angle_gamma 79.9641(12)
_cell_formula_units_Z 2
_cell_length_a 10.1498(4)
_cell_length_b 10.9810(5)
_cell_length_c 12.7022(5)
_cell_measurement_reflns_used 9920
_cell_measurement_temperature 153(2)
_cell_measurement_theta_max 30.138
_cell_measurement_theta_min 2.309
_cell_volume 1325.09(10)
_computing_cell_refinement 'Bruker SAINT+'
_computing_data_collection 'Bruker SMART'
_computing_data_reduction 'Bruker SHELXTL'
_computing_molecular_graphics 'Bruker SHELXTL'
_computing_publication_material 'Bruker SHELXTL'
_computing_structure_refinement 'SHELXL-2014 (Sheldrick, 2014)'
_computing_structure_solution 'SHELXS-2014 (Sheldrick, 2014)'
_diffrn_ambient_temperature 153(2)
_diffrn_measured_fraction_theta_full 0.985
_diffrn_measured_fraction_theta_max 0.989
_diffrn_measurement_device_type 'CCD-area detector'
_diffrn_measurement_method 'omega scans'
_diffrn_radiation_type MoK\a
_diffrn_radiation_wavelength 0.71073
_diffrn_reflns_av_R_equivalents 0.0261
_diffrn_reflns_av_unetI/netI 0.0325
_diffrn_reflns_Laue_measured_fraction_full 0.985
_diffrn_reflns_Laue_measured_fraction_max 0.989
_diffrn_reflns_limit_h_max 14
_diffrn_reflns_limit_h_min -14
_diffrn_reflns_limit_k_max 15
_diffrn_reflns_limit_k_min -15
_diffrn_reflns_limit_l_max 17
_diffrn_reflns_limit_l_min -17
_diffrn_reflns_number 21588
_diffrn_reflns_point_group_measured_fraction_full 0.985
_diffrn_reflns_point_group_measured_fraction_max 0.989
_diffrn_reflns_theta_full 25.242
_diffrn_reflns_theta_max 30.077
_diffrn_reflns_theta_min 2.125
_diffrn_source mircosource
_exptl_absorpt_coefficient_mu 1.131
_exptl_absorpt_correction_T_max 0.746
_exptl_absorpt_correction_T_min 0.532
_exptl_absorpt_correction_type empirical
_exptl_absorpt_process_details SADABS
_exptl_crystal_colour colourless
_exptl_crystal_density_diffrn 1.632
_exptl_crystal_description block
_exptl_crystal_F_000 660
_exptl_crystal_size_max 0.280
_exptl_crystal_size_mid 0.160
_exptl_crystal_size_min 0.110
_refine_diff_density_max 0.751
_refine_diff_density_min -0.294
_refine_diff_density_rms 0.073
_refine_ls_extinction_method none
_refine_ls_goodness_of_fit_ref 1.061
_refine_ls_hydrogen_treatment constr
_refine_ls_matrix_type full
_refine_ls_number_parameters 371
_refine_ls_number_reflns 7697
_refine_ls_number_restraints 0
_refine_ls_restrained_S_all 1.061
_refine_ls_R_factor_all 0.0483
_refine_ls_R_factor_gt 0.0376
_refine_ls_shift/su_max 0.001
_refine_ls_shift/su_mean 0.000
_refine_ls_structure_factor_coef Fsqd
_refine_ls_weighting_details 'w=1/[\s^2^(Fo^2^)+(0.0464P)^2^+0.5219P] where P=(Fo^2^+2Fc^2^)/3'
_refine_ls_weighting_scheme calc
_refine_ls_wR_factor_gt 0.0896
_refine_ls_wR_factor_ref 0.0938
_reflns_Friedel_coverage 0.000
_reflns_number_gt 6565
_reflns_number_total 7697
_reflns_threshold_expression 'I > 2\s(I)'
_cod_data_source_file om6b00658_si_001.cif
_cod_data_source_block sad-1_(compound_7a)
_cod_database_code 4089036
_shelx_shelxl_version_number 2014/7
_shelx_space_group_comment
;
The symmetry employed for this shelxl refinement is uniquely defined
by the following loop, which should always be used as a source of
symmetry information in preference to the above space-group names.
They are only intended as comments.
;
_shelx_estimated_absorpt_t_min 0.742
_shelx_estimated_absorpt_t_max 0.886

loop_
_space_group_symop_operation_xyz
'x, y, z'
'-x, -y, -z'

loop_
_atom_site_label
_atom_site_type_symbol
_atom_site_fract_x
_atom_site_fract_y
_atom_site_fract_z
_atom_site_U_iso_or_equiv
_atom_site_adp_type
_atom_site_occupancy
_atom_site_site_symmetry_order
_atom_site_calc_flag
_atom_site_refinement_flags_posn
_atom_site_refinement_flags_adp
Ga1 Ga 0.56576(2) 0.67688(2) 0.12824(2) 0.01993(6) Uani 1 1 d . .
C3 C 0.3766(2) 0.7224(2) 0.11391(18) 0.0370(5) Uani 1 1 d . .
H3A H 0.3577 0.8125 0.0985 0.044 Uiso 1 1 calc R U
H3B H 0.3094 0.6965 0.1831 0.044 Uiso 1 1 calc R U
H3C H 0.3680 0.6810 0.0530 0.044 Uiso 1 1 calc R U
F41 F 0.40140(12) 0.47877(11) 0.28293(10) 0.0348(3) Uani 1 1 d . .
F42 F 0.45924(16) 0.23471(12) 0.32742(11) 0.0500(4) Uani 1 1 d . .
F43 F 0.71225(17) 0.11147(11) 0.22643(12) 0.0504(4) Uani 1 1 d . .
F44 F 0.90403(14) 0.23543(12) 0.07404(11) 0.0425(3) Uani 1 1 d . .
F45 F 0.84782(11) 0.47814(11) 0.02488(9) 0.0312(2) Uani 1 1 d . .
C4 C 0.62090(18) 0.49158(16) 0.15133(14) 0.0219(3) Uani 1 1 d . .
C41 C 0.52782(19) 0.42213(17) 0.22735(15) 0.0260(4) Uani 1 1 d . .
C42 C 0.5548(2) 0.29635(18) 0.25242(16) 0.0327(4) Uani 1 1 d . .
C43 C 0.6826(2) 0.23300(18) 0.20105(17) 0.0335(4) Uani 1 1 d . .
C44 C 0.7791(2) 0.29637(18) 0.12399(16) 0.0291(4) Uani 1 1 d . .
C45 C 0.74667(19) 0.42248(17) 0.10051(14) 0.0243(3) Uani 1 1 d . .
F51 F 0.69099(15) 0.60636(12) -0.11406(10) 0.0401(3) Uani 1 1 d . .
F52 F 0.85837(16) 0.71397(14) -0.29575(10) 0.0512(4) Uani 1 1 d . .
F53 F 0.95811(16) 0.92309(15) -0.28263(11) 0.0566(4) Uani 1 1 d . .
F54 F 0.88179(15) 1.02908(12) -0.08745(12) 0.0482(3) Uani 1 1 d . .
F55 F 0.70983(13) 0.92688(11) 0.09181(10) 0.0355(3) Uani 1 1 d . .
C5 C 0.69722(18) 0.75953(16) -0.00242(14) 0.0228(3) Uani 1 1 d . .
C51 C 0.7373(2) 0.71109(18) -0.10431(15) 0.0281(4) Uani 1 1 d . .
C52 C 0.8228(2) 0.7650(2) -0.19875(15) 0.0339(4) Uani 1 1 d . .
C53 C 0.8715(2) 0.8718(2) -0.19233(17) 0.0362(5) Uani 1 1 d . .
C54 C 0.8336(2) 0.92503(18) -0.09456(17) 0.0319(4) Uani 1 1 d . .
C55 C 0.74629(19) 0.86902(17) -0.00249(15) 0.0249(3) Uani 1 1 d . .
N1 N 0.59833(14) 0.73326(13) 0.26863(11) 0.0199(3) Uani 1 1 d . .
C1 C 0.71537(18) 0.70816(17) 0.29278(14) 0.0234(3) Uani 1 1 d . .
C11 C 0.7386(2) 0.7332(2) 0.39959(15) 0.0300(4) Uani 1 1 d . .
H11 H 0.6504 0.7736 0.4499 0.036 Uiso 1 1 calc R U
C12 C 0.7902(2) 0.6063(2) 0.45430(15) 0.0304(4) Uani 1 1 d . .
H12A H 0.8064 0.6186 0.5250 0.036 Uiso 1 1 calc R U
H12B H 0.7181 0.5509 0.4707 0.036 Uiso 1 1 calc R U
C13 C 0.9252(2) 0.54663(17) 0.37682(15) 0.0274(4) Uani 1 1 d . .
H13 H 0.9584 0.4655 0.4130 0.033 Uiso 1 1 calc R U
C14 C 1.03619(19) 0.63159(19) 0.35096(16) 0.0303(4) Uani 1 1 d . .
H14A H 1.1240 0.5920 0.3014 0.036 Uiso 1 1 calc R U
H14B H 1.0548 0.6455 0.4203 0.036 Uiso 1 1 calc R U
C15 C 0.9870(2) 0.75537(18) 0.29531(16) 0.0292(4) Uani 1 1 d . .
H15 H 1.0607 0.8105 0.2779 0.035 Uiso 1 1 calc R U
C16 C 0.95807(19) 0.73395(18) 0.18821(15) 0.0273(4) Uani 1 1 d . .
H16A H 1.0449 0.6954 0.1367 0.033 Uiso 1 1 calc R U
H16B H 0.9264 0.8144 0.1519 0.033 Uiso 1 1 calc R U
C17 C 0.84529(16) 0.64883(15) 0.21390(13) 0.0194(3) Uani 1 1 d . .
H17 H 0.8257 0.6351 0.1441 0.023 Uiso 1 1 calc R U
C18 C 0.8963(2) 0.52448(17) 0.26977(15) 0.0274(4) Uani 1 1 d . .
H18A H 0.8245 0.4687 0.2868 0.033 Uiso 1 1 calc R U
H18B H 0.9826 0.4841 0.2190 0.033 Uiso 1 1 calc R U
C19 C 0.8542(2) 0.81675(19) 0.37161(17) 0.0330(4) Uani 1 1 d . .
H19A H 0.8230 0.8975 0.3355 0.040 Uiso 1 1 calc R U
H19B H 0.8722 0.8325 0.4407 0.040 Uiso 1 1 calc R U
N2 N 0.48598(14) 0.79429(13) 0.35399(12) 0.0216(3) Uani 1 1 d . .
C21 C 0.38205(19) 0.71152(17) 0.40750(15) 0.0269(4) Uani 1 1 d . .
H21A H 0.4279 0.6317 0.4348 0.032 Uiso 1 1 calc R U
H21B H 0.3361 0.6943 0.3535 0.032 Uiso 1 1 calc R U
C22 C 0.2744(2) 0.77351(19) 0.50355(16) 0.0311(4) Uani 1 1 d . .
H22A H 0.2016 0.7196 0.5386 0.037 Uiso 1 1 calc R U
H22B H 0.3199 0.7846 0.5599 0.037 Uiso 1 1 calc R U
C23 C 0.20734(19) 0.89873(18) 0.46439(17) 0.0304(4) Uani 1 1 d . .
H23A H 0.1521 0.8871 0.4151 0.037 Uiso 1 1 calc R U
H23B H 0.1433 0.9407 0.5289 0.037 Uiso 1 1 calc R U
C24 C 0.3188(2) 0.97861(18) 0.40251(17) 0.0319(4) Uani 1 1 d . .
H24A H 0.3664 0.9983 0.4544 0.038 Uiso 1 1 calc R U
H24B H 0.2745 1.0577 0.3726 0.038 Uiso 1 1 calc R U
C25 C 0.4255(2) 0.91286(17) 0.30800(16) 0.0292(4) Uani 1 1 d . .
H25A H 0.3800 0.8981 0.2529 0.035 Uiso 1 1 calc R U
H25B H 0.4996 0.9648 0.2707 0.035 Uiso 1 1 calc R U

loop_
_atom_site_aniso_label
_atom_site_aniso_U_11
_atom_site_aniso_U_22
_atom_site_aniso_U_33
_atom_site_aniso_U_23
_atom_site_aniso_U_13
_atom_site_aniso_U_12
Ga1 0.01804(9) 0.02186(10) 0.02069(10) -0.00276(7) -0.00563(7) -0.00405(7)
C3 0.0272(9) 0.0481(12) 0.0379(11) -0.0066(9) -0.0127(9) -0.0030(9)
F41 0.0301(6) 0.0329(6) 0.0358(6) -0.0087(5) 0.0048(5) -0.0106(5)
F42 0.0644(9) 0.0343(7) 0.0431(7) 0.0019(6) 0.0041(7) -0.0238(6)
F43 0.0777(10) 0.0220(6) 0.0496(8) -0.0008(5) -0.0200(7) -0.0005(6)
F44 0.0408(7) 0.0387(7) 0.0436(7) -0.0113(6) -0.0125(6) 0.0127(6)
F45 0.0242(5) 0.0352(6) 0.0312(6) -0.0068(5) -0.0011(5) -0.0049(5)
C4 0.0233(8) 0.0233(8) 0.0214(8) -0.0048(6) -0.0073(7) -0.0054(6)
C41 0.0282(9) 0.0267(9) 0.0248(8) -0.0070(7) -0.0055(7) -0.0078(7)
C42 0.0439(11) 0.0285(9) 0.0267(9) -0.0017(7) -0.0067(8) -0.0144(9)
C43 0.0525(12) 0.0215(9) 0.0306(10) -0.0030(7) -0.0184(9) -0.0035(8)
C44 0.0313(9) 0.0301(9) 0.0275(9) -0.0099(7) -0.0122(8) 0.0040(8)
C45 0.0263(8) 0.0280(9) 0.0213(8) -0.0054(7) -0.0084(7) -0.0057(7)
F51 0.0584(8) 0.0372(7) 0.0318(6) -0.0091(5) -0.0197(6) -0.0088(6)
F52 0.0667(9) 0.0566(8) 0.0196(6) -0.0071(5) -0.0065(6) 0.0123(7)
F53 0.0504(8) 0.0652(10) 0.0352(7) 0.0190(7) 0.0075(6) -0.0100(7)
F54 0.0514(8) 0.0358(7) 0.0561(8) 0.0109(6) -0.0105(7) -0.0222(6)
F55 0.0472(7) 0.0287(6) 0.0306(6) -0.0076(5) -0.0054(5) -0.0117(5)
C5 0.0234(8) 0.0248(8) 0.0198(8) 0.0003(6) -0.0079(7) -0.0012(6)
C51 0.0324(9) 0.0282(9) 0.0244(9) -0.0016(7) -0.0115(8) -0.0003(8)
C52 0.0369(10) 0.0394(11) 0.0189(8) -0.0015(7) -0.0060(8) 0.0082(9)
C53 0.0303(10) 0.0406(11) 0.0263(9) 0.0119(8) -0.0008(8) 0.0014(8)
C54 0.0285(9) 0.0278(9) 0.0362(10) 0.0078(8) -0.0075(8) -0.0061(8)
C55 0.0259(8) 0.0239(8) 0.0243(8) -0.0007(7) -0.0076(7) -0.0018(7)
N1 0.0172(6) 0.0213(7) 0.0203(7) -0.0051(5) -0.0031(5) -0.0018(5)
C1 0.0209(8) 0.0281(9) 0.0194(8) -0.0037(6) -0.0031(6) -0.0020(7)
C11 0.0246(8) 0.0447(11) 0.0203(8) -0.0113(8) -0.0058(7) 0.0015(8)
C12 0.0289(9) 0.0466(11) 0.0174(8) 0.0019(8) -0.0059(7) -0.0143(8)
C13 0.0330(9) 0.0264(9) 0.0234(8) 0.0021(7) -0.0113(7) -0.0033(7)
C14 0.0235(8) 0.0429(11) 0.0269(9) 0.0013(8) -0.0113(7) -0.0074(8)
C15 0.0312(9) 0.0318(10) 0.0301(9) 0.0010(7) -0.0132(8) -0.0133(8)
C16 0.0264(8) 0.0331(10) 0.0243(8) 0.0037(7) -0.0089(7) -0.0111(7)
C17 0.0170(7) 0.0239(8) 0.0163(7) -0.0034(6) -0.0026(6) -0.0030(6)
C18 0.0337(9) 0.0227(8) 0.0264(9) -0.0030(7) -0.0107(8) -0.0007(7)
C19 0.0402(11) 0.0300(10) 0.0358(10) -0.0099(8) -0.0189(9) -0.0041(8)
N2 0.0165(6) 0.0227(7) 0.0222(7) -0.0056(5) -0.0001(5) -0.0009(5)
C21 0.0234(8) 0.0238(8) 0.0286(9) -0.0018(7) 0.0002(7) -0.0046(7)
C22 0.0276(9) 0.0349(10) 0.0249(9) -0.0025(7) 0.0028(7) -0.0069(8)
C23 0.0219(8) 0.0335(10) 0.0322(10) -0.0108(8) -0.0001(7) -0.0019(7)
C24 0.0281(9) 0.0249(9) 0.0373(10) -0.0097(8) -0.0002(8) -0.0003(7)
C25 0.0266(9) 0.0231(9) 0.0308(9) -0.0015(7) 0.0006(8) -0.0011(7)

loop_
_atom_type_symbol
_atom_type_description
_atom_type_scat_dispersion_real
_atom_type_scat_dispersion_imag
_atom_type_scat_source
C C 0.0033 0.0016 'International Tables Vol C Tables 4.2.6.8 and 6.1.1.4'
H H 0.0000 0.0000 'International Tables Vol C Tables 4.2.6.8 and 6.1.1.4'
N N 0.0061 0.0033 'International Tables Vol C Tables 4.2.6.8 and 6.1.1.4'
F F 0.0171 0.0103 'International Tables Vol C Tables 4.2.6.8 and 6.1.1.4'
Ga Ga 0.2307 1.6083 'International Tables Vol C Tables 4.2.6.8 and 6.1.1.4'

loop_
_geom_angle_atom_site_label_1
_geom_angle_atom_site_label_2
_geom_angle_atom_site_label_3
_geom_angle
C3 Ga1 C5 108.36(8)
C3 Ga1 C4 113.06(8)
C5 Ga1 C4 114.00(7)
C3 Ga1 N1 115.65(8)
C5 Ga1 N1 105.59(6)
C4 Ga1 N1 99.95(6)
Ga1 C3 H3A 109.5
Ga1 C3 H3B 109.5
H3A C3 H3B 109.5
Ga1 C3 H3C 109.5
H3A C3 H3C 109.5
H3B C3 H3C 109.5
C41 C4 C45 113.80(16)
C41 C4 Ga1 119.06(13)
C45 C4 Ga1 127.13(13)
F41 C41 C42 115.98(16)
F41 C41 C4 119.60(16)
C42 C41 C4 124.42(18)
F42 C42 C43 119.56(18)
F42 C42 C41 121.22(19)
C43 C42 C41 119.22(18)
F43 C43 C44 120.6(2)
F43 C43 C42 120.17(19)
C44 C43 C42 119.20(18)
F44 C44 C43 119.54(18)
F44 C44 C45 120.95(18)
C43 C44 C45 119.50(18)
F45 C45 C44 115.83(16)
F45 C45 C4 120.31(16)
C44 C45 C4 123.84(17)
C55 C5 C51 114.60(16)
C55 C5 Ga1 125.32(13)
C51 C5 Ga1 119.93(14)
F51 C51 C52 117.27(17)
F51 C51 C5 119.33(17)
C52 C51 C5 123.39(18)
F52 C52 C53 120.08(18)
F52 C52 C51 120.9(2)
C53 C52 C51 119.02(18)
F53 C53 C54 120.0(2)
F53 C53 C52 119.7(2)
C54 C53 C52 120.27(18)
F54 C54 C53 120.59(18)
F54 C54 C55 120.59(19)
C53 C54 C55 118.81(19)
F55 C55 C5 119.71(16)
F55 C55 C54 116.43(17)
C5 C55 C54 123.85(18)
C1 N1 N2 113.41(14)
C1 N1 Ga1 123.93(12)
N2 N1 Ga1 122.39(10)
N1 C1 C17 121.67(15)
N1 C1 C11 125.57(16)
C17 C1 C11 112.77(15)
C1 C11 C19 108.58(15)
C1 C11 C12 107.15(16)
C19 C11 C12 108.86(15)
C1 C11 H11 110.7
C19 C11 H11 110.7
C12 C11 H11 110.7
C13 C12 C11 109.90(14)
C13 C12 H12A 109.7
C11 C12 H12A 109.7
C13 C12 H12B 109.7
C11 C12 H12B 109.7
H12A C12 H12B 108.2
C14 C13 C12 109.93(16)
C14 C13 C18 109.90(15)
C12 C13 C18 108.68(15)
C14 C13 H13 109.4
C12 C13 H13 109.4
C18 C13 H13 109.4
C13 C14 C15 109.91(15)
C13 C14 H14A 109.7
C15 C14 H14A 109.7
C13 C14 H14B 109.7
C15 C14 H14B 109.7
H14A C14 H14B 108.2
C19 C15 C14 109.75(16)
C19 C15 C16 108.85(16)
C14 C15 C16 109.70(16)
C19 C15 H15 109.5
C14 C15 H15 109.5
C16 C15 H15 109.5
C15 C16 C17 109.95(14)
C15 C16 H16A 109.7
C17 C16 H16A 109.7
C15 C16 H16B 109.7
C17 C16 H16B 109.7
H16A C16 H16B 108.2
C1 C17 C18 108.58(14)
C1 C17 C16 108.86(14)
C18 C17 C16 108.92(14)
C1 C17 H17 110.1
C18 C17 H17 110.1
C16 C17 H17 110.1
C13 C18 C17 109.64(15)
C13 C18 H18A 109.7
C17 C18 H18A 109.7
C13 C18 H18B 109.7
C17 C18 H18B 109.7
H18A C18 H18B 108.2
C15 C19 C11 110.43(15)
C15 C19 H19A 109.6
C11 C19 H19A 109.6
C15 C19 H19B 109.6
C11 C19 H19B 109.6
H19A C19 H19B 108.1
N1 N2 C21 110.46(13)
N1 N2 C25 110.42(13)
C21 N2 C25 112.73(14)
N2 C21 C22 108.82(15)
N2 C21 H21A 109.9
C22 C21 H21A 109.9
N2 C21 H21B 109.9
C22 C21 H21B 109.9
H21A C21 H21B 108.3
C23 C22 C21 110.87(15)
C23 C22 H22A 109.5
C21 C22 H22A 109.5
C23 C22 H22B 109.5
C21 C22 H22B 109.5
H22A C22 H22B 108.1
C24 C23 C22 110.02(16)
C24 C23 H23A 109.7
C22 C23 H23A 109.7
C24 C23 H23B 109.7
C22 C23 H23B 109.7
H23A C23 H23B 108.2
C23 C24 C25 111.17(16)
C23 C24 H24A 109.4
C25 C24 H24A 109.4
C23 C24 H24B 109.4
C25 C24 H24B 109.4
H24A C24 H24B 108.0
N2 C25 C24 108.27(15)
N2 C25 H25A 110.0
C24 C25 H25A 110.0
N2 C25 H25B 110.0
C24 C25 H25B 110.0
H25A C25 H25B 108.4

loop_
_geom_bond_atom_site_label_1
_geom_bond_atom_site_label_2
_geom_bond_distance
Ga1 C3 1.954(2)
Ga1 C5 2.0140(17)
Ga1 C4 2.0211(18)
Ga1 N1 2.0946(14)
C3 H3A 0.9800
C3 H3B 0.9800
C3 H3C 0.9800
F41 C41 1.351(2)
F42 C42 1.346(2)
F43 C43 1.335(2)
F44 C44 1.338(2)
F45 C45 1.350(2)
C4 C41 1.385(2)
C4 C45 1.385(2)
C41 C42 1.375(3)
C42 C43 1.374(3)
C43 C44 1.373(3)
C44 C45 1.381(3)
F51 C51 1.349(2)
F52 C52 1.344(2)
F53 C53 1.343(2)
F54 C54 1.342(2)
F55 C55 1.352(2)
C5 C55 1.379(3)
C5 C51 1.383(2)
C51 C52 1.382(3)
C52 C53 1.370(3)
C53 C54 1.363(3)
C54 C55 1.382(3)
N1 C1 1.290(2)
N1 N2 1.4515(19)
C1 C17 1.498(2)
C1 C11 1.511(2)
C11 C19 1.545(3)
C11 C12 1.552(3)
C11 H11 1.0000
C12 C13 1.523(3)
C12 H12A 0.9900
C12 H12B 0.9900
C13 C14 1.520(3)
C13 C18 1.531(3)
C13 H13 1.0000
C14 C15 1.523(3)
C14 H14A 0.9900
C14 H14B 0.9900
C15 C19 1.510(3)
C15 C16 1.530(3)
C15 H15 1.0000
C16 C17 1.536(2)
C16 H16A 0.9900
C16 H16B 0.9900
C17 C18 1.535(2)
C17 H17 1.0000
C18 H18A 0.9900
C18 H18B 0.9900
C19 H19A 0.9900
C19 H19B 0.9900
N2 C21 1.464(2)
N2 C25 1.467(2)
C21 C22 1.518(3)
C21 H21A 0.9900
C21 H21B 0.9900
C22 C23 1.516(3)
C22 H22A 0.9900
C22 H22B 0.9900
C23 C24 1.516(3)
C23 H23A 0.9900
C23 H23B 0.9900
C24 C25 1.520(3)
C24 H24A 0.9900
C24 H24B 0.9900
C25 H25A 0.9900
C25 H25B 0.9900

loop_
_geom_torsion_atom_site_label_1
_geom_torsion_atom_site_label_2
_geom_torsion_atom_site_label_3
_geom_torsion_atom_site_label_4
_geom_torsion
C45 C4 C41 F41 179.77(15)
Ga1 C4 C41 F41 1.3(2)
C45 C4 C41 C42 0.4(3)
Ga1 C4 C41 C42 -178.15(15)
F41 C41 C42 F42 0.5(3)
C4 C41 C42 F42 179.95(17)
F41 C41 C42 C43 -178.46(17)
C4 C41 C42 C43 1.0(3)
F42 C42 C43 F43 -0.8(3)
C41 C42 C43 F43 178.18(18)
F42 C42 C43 C44 179.49(18)
C41 C42 C43 C44 -1.5(3)
F43 C43 C44 F44 0.0(3)
C42 C43 C44 F44 179.65(18)
F43 C43 C44 C45 -178.95(17)
C42 C43 C44 C45 0.7(3)
F44 C44 C45 F45 0.3(3)
C43 C44 C45 F45 179.17(16)
F44 C44 C45 C4 -178.22(16)
C43 C44 C45 C4 0.7(3)
C41 C4 C45 F45 -179.62(15)
Ga1 C4 C45 F45 -1.2(2)
C41 C4 C45 C44 -1.2(3)
Ga1 C4 C45 C44 177.18(14)
C55 C5 C51 F51 -177.78(16)
Ga1 C5 C51 F51 -2.0(2)
C55 C5 C51 C52 1.7(3)
Ga1 C5 C51 C52 177.46(15)
F51 C51 C52 F52 -0.4(3)
C5 C51 C52 F52 -179.91(18)
F51 C51 C52 C53 179.71(17)
C5 C51 C52 C53 0.2(3)
F52 C52 C53 F53 -1.9(3)
C51 C52 C53 F53 177.95(18)
F52 C52 C53 C54 178.82(18)
C51 C52 C53 C54 -1.3(3)
F53 C53 C54 F54 0.2(3)
C52 C53 C54 F54 179.47(18)
F53 C53 C54 C55 -178.89(18)
C52 C53 C54 C55 0.4(3)
C51 C5 C55 F55 177.84(16)
Ga1 C5 C55 F55 2.4(2)
C51 C5 C55 C54 -2.7(3)
Ga1 C5 C55 C54 -178.21(15)
F54 C54 C55 F55 2.1(3)
C53 C54 C55 F55 -178.77(17)
F54 C54 C55 C5 -177.33(17)
C53 C54 C55 C5 1.8(3)
N2 N1 C1 C17 -178.02(14)
Ga1 N1 C1 C17 7.8(2)
N2 N1 C1 C11 2.2(3)
Ga1 N1 C1 C11 -172.06(14)
N1 C1 C11 C19 -122.60(19)
C17 C1 C11 C19 57.6(2)
N1 C1 C11 C12 119.98(19)
C17 C1 C11 C12 -59.85(19)
C1 C11 C12 C13 59.56(19)
C19 C11 C12 C13 -57.7(2)
C11 C12 C13 C14 59.07(19)
C11 C12 C13 C18 -61.24(19)
C12 C13 C14 C15 -60.0(2)
C18 C13 C14 C15 59.5(2)
C13 C14 C15 C19 60.2(2)
C13 C14 C15 C16 -59.3(2)
C19 C15 C16 C17 -60.6(2)
C14 C15 C16 C17 59.5(2)
N1 C1 C17 C18 -119.67(18)
C11 C1 C17 C18 60.16(19)
N1 C1 C17 C16 121.88(18)
C11 C1 C17 C16 -58.28(19)
C15 C16 C17 C1 58.74(19)
C15 C16 C17 C18 -59.49(19)
C14 C13 C18 C17 -59.8(2)
C12 C13 C18 C17 60.55(19)
C1 C17 C18 C13 -58.99(19)
C16 C17 C18 C13 59.41(19)
C14 C15 C19 C11 -59.8(2)
C16 C15 C19 C11 60.3(2)
C1 C11 C19 C15 -58.0(2)
C12 C11 C19 C15 58.3(2)
C1 N1 N2 C21 -111.13(17)
Ga1 N1 N2 C21 63.19(16)
C1 N1 N2 C25 123.49(17)
Ga1 N1 N2 C25 -62.19(16)
N1 N2 C21 C22 174.33(14)
C25 N2 C21 C22 -61.6(2)
N2 C21 C22 C23 57.0(2)
C21 C22 C23 C24 -54.6(2)
C22 C23 C24 C25 55.0(2)
N1 N2 C25 C24 -174.46(14)
C21 N2 C25 C24 61.5(2)
C23 C24 C25 N2 -57.2(2)
